data_7152627
loop_
_publ_author_name
'Lari, Alberth'
'Pitak, Matuesz B.'
'Coles, Simon J.'
'Rees, Gregory J.'
'Day, Stephen P.'
'Smith, Mark E.'
'Hanna, John V.'
'Wallis, John D.'

_publ_section_title
;
 Models for incomplete nucleophilic attack on a protonated carbonyl group
 and electron-deficient alkenes: salts and zwitterions from
 1-dimethylamino-naphthalene-8-carbaldehyde.
;
_journal_issue 38
_journal_name_full 'Organic &amp; biomolecular chemistry'
_journal_page_first 7763
_journal_page_last 7779
_journal_paper_doi 10.1039/c2ob25929j
_journal_volume 10
_journal_year 2012
_chemical_formula_moiety 'C18 H17 N O2, H2 O '
_chemical_formula_sum 'C18 H19 N O3'
_chemical_formula_weight 297.34
_chemical_name_systematic
;
1-(1,1-dimethyl-1,2-dihydrobenzo[cd]indol-1-ium-2-yl)-2,5
-dioxocyclopentan-1-ide monohydrate
;
_space_group_IT_number 14
_symmetry_cell_setting monoclinic
_symmetry_space_group_name_Hall '-P 2ybc'
_symmetry_space_group_name_H-M 'P 1 21/c 1'
_atom_sites_solution_hydrogens geom
_atom_sites_solution_primary direct
_atom_sites_solution_secondary difmap
_audit_creation_method SHELXL-97
_cell_angle_alpha 90.00
_cell_angle_beta 112.680(2)
_cell_angle_gamma 90.00
_cell_formula_units_Z 8
_cell_length_a 18.5849(7)
_cell_length_b 9.1076(3)
_cell_length_c 19.5453(8)
_cell_measurement_reflns_used 33471
_cell_measurement_temperature 120(2)
_cell_measurement_theta_max 27.48
_cell_measurement_theta_min 2.91
_cell_volume 3052.5(2)
_computing_cell_refinement 'DENZO (Otwinowski & Minor, 1997) & COLLECT (Hooft, R.W.W., 1998)'
_computing_data_collection 'COLLECT (Hooft, R.W.W., 1998)'
_computing_data_reduction 'DENZO (Otwinowski & Minor, 1997) & COLLECT (Hooft, R.W.W., 1998)'
_computing_structure_refinement 'SHELXL-97 (Sheldrick, 1997)'
_computing_structure_solution 'SHELXS-97 (Sheldrick, 1990)'
_diffrn_ambient_temperature 120(2)
_diffrn_detector_area_resol_mean 9.091
_diffrn_measured_fraction_theta_full 0.995
_diffrn_measured_fraction_theta_max 0.995
_diffrn_measurement_device_type
;
Bruker-Nonius Roper CCD camera on \k-goniostat
;
_diffrn_measurement_method '\f & \w scans'
_diffrn_radiation_monochromator graphite
_diffrn_radiation_source 'Bruker-Nonius FR591 rotating anode'
_diffrn_radiation_type MoK\a
_diffrn_radiation_wavelength 0.71073
_diffrn_reflns_av_R_equivalents 0.0588
_diffrn_reflns_av_sigmaI/netI 0.0556
_diffrn_reflns_limit_h_max 24
_diffrn_reflns_limit_h_min -24
_diffrn_reflns_limit_k_max 11
_diffrn_reflns_limit_k_min -11
_diffrn_reflns_limit_l_max 24
_diffrn_reflns_limit_l_min -25
_diffrn_reflns_number 31012
_diffrn_reflns_theta_full 27.52
_diffrn_reflns_theta_max 27.52
_diffrn_reflns_theta_min 2.93
_exptl_absorpt_coefficient_mu 0.088
_exptl_absorpt_correction_T_max 0.75
_exptl_absorpt_correction_T_min 0.66
_exptl_absorpt_correction_type multi-scan
_exptl_absorpt_process_details 'SADABS 2007/2 (Sheldrick, G.M., 2007)'
_exptl_crystal_colour colourless
_exptl_crystal_density_diffrn 1.294
_exptl_crystal_density_method 'not measured'
_exptl_crystal_description slab
_exptl_crystal_F_000 1264
_exptl_crystal_size_max 0.36
_exptl_crystal_size_mid 0.26
_exptl_crystal_size_min 0.11
_refine_diff_density_max 0.230
_refine_diff_density_min -0.266
_refine_diff_density_rms 0.053
_refine_ls_extinction_method none
_refine_ls_goodness_of_fit_ref 1.037
_refine_ls_hydrogen_treatment mixed
_refine_ls_matrix_type full
_refine_ls_number_parameters 413
_refine_ls_number_reflns 6982
_refine_ls_number_restraints 6
_refine_ls_restrained_S_all 1.037
_refine_ls_R_factor_all 0.0777
_refine_ls_R_factor_gt 0.0503
_refine_ls_shift/su_max 0.001
_refine_ls_shift/su_mean 0.000
_refine_ls_structure_factor_coef Fsqd
_refine_ls_weighting_details 'calc w=1/[\s^2^(Fo^2^)+(0.0605P)^2^+0.6179P] where P=(Fo^2^+2Fc^2^)/3'
_refine_ls_weighting_scheme calc
_refine_ls_wR_factor_gt 0.1149
_refine_ls_wR_factor_ref 0.1272
_reflns_number_gt 5042
_reflns_number_total 6982
_reflns_threshold_expression >2sigma(I)
_cod_data_source_file c2ob25929j.txt
_cod_data_source_block compound_8
_cod_original_sg_symbol_H-M P21/c
_cod_database_code 7152627

loop_
_symmetry_equiv_pos_as_xyz
'x, y, z'
'-x, y+1/2, -z+1/2'
'-x, -y, -z'
'x, -y-1/2, z-1/2'

loop_
_atom_site_label
_atom_site_type_symbol
_atom_site_fract_x
_atom_site_fract_y
_atom_site_fract_z
_atom_site_U_iso_or_equiv
_atom_site_adp_type
_atom_site_occupancy
_atom_site_symmetry_multiplicity
_atom_site_calc_flag
_atom_site_refinement_flags
O1A O 0.80658(7) 0.49151(12) 0.29845(7) 0.0258(3) Uani 1 1 d .
O2A O 0.85725(7) 0.88026(13) 0.16339(7) 0.0280(3) Uani 1 1 d .
N1A N 0.99693(7) 0.70211(14) 0.34459(7) 0.0190(3) Uani 1 1 d .
C1A C 1.04297(9) 0.81723(17) 0.39727(9) 0.0200(3) Uani 1 1 d .
C2A C 1.11862(10) 0.81477(19) 0.44637(10) 0.0278(4) Uani 1 1 d .
H2A H 1.1507 0.7305 0.4529 0.033 Uiso 1 1 calc R
C3A C 1.14641(10) 0.9465(2) 0.48726(11) 0.0321(4) Uani 1 1 d .
H3A H 1.1983 0.9480 0.5233 0.038 Uiso 1 1 calc R
C4A C 1.10228(10) 1.0713(2) 0.47746(10) 0.0282(4) Uani 1 1 d .
H4A H 1.1244 1.1571 0.5052 0.034 Uiso 1 1 calc R
C5A C 0.96886(10) 1.18875(18) 0.40964(10) 0.0263(4) Uani 1 1 d .
H5A H 0.9839 1.2808 0.4338 0.032 Uiso 1 1 calc R
C6A C 0.89417(10) 1.16879(18) 0.35899(10) 0.0290(4) Uani 1 1 d .
H6A H 0.8590 1.2493 0.3473 0.035 Uiso 1 1 calc R
C7A C 0.86747(10) 1.03144(18) 0.32325(10) 0.0245(4) Uani 1 1 d .
H7A H 0.8150 1.0198 0.2893 0.029 Uiso 1 1 calc R
C8A C 0.91856(9) 0.91748(17) 0.33876(9) 0.0186(3) Uani 1 1 d .
C9A C 0.99604(9) 0.94108(17) 0.38785(9) 0.0184(3) Uani 1 1 d .
C10A C 1.02373(9) 1.07276(17) 0.42607(9) 0.0223(4) Uani 1 1 d .
C11A C 1.01833(10) 0.70145(19) 0.27787(10) 0.0265(4) Uani 1 1 d .
H11C H 1.0073 0.7981 0.2540 0.040 Uiso 1 1 calc R
H11A H 0.9876 0.6265 0.2427 0.040 Uiso 1 1 calc R
H11B H 1.0740 0.6793 0.2934 0.040 Uiso 1 1 calc R
C12A C 1.00736(10) 0.55187(17) 0.37793(10) 0.0241(4) Uani 1 1 d .
H12B H 1.0598 0.5158 0.3864 0.036 Uiso 1 1 calc R
H12C H 0.9684 0.4853 0.3440 0.036 Uiso 1 1 calc R
H12A H 1.0007 0.5561 0.4253 0.036 Uiso 1 1 calc R
C13A C 0.90807(8) 0.75535(17) 0.32247(9) 0.0179(3) Uani 1 1 d .
H13A H 0.8910 0.7130 0.3610 0.021 Uiso 1 1 calc R
C14A C 0.85248(9) 0.69878(17) 0.25068(9) 0.0183(3) Uani 1 1 d .
C15A C 0.80617(9) 0.57267(17) 0.24636(9) 0.0200(3) Uani 1 1 d .
C16A C 0.75186(10) 0.54598(18) 0.16631(9) 0.0250(4) Uani 1 1 d .
H16A H 0.6969 0.5422 0.1615 0.030 Uiso 1 1 calc R
H16B H 0.7648 0.4525 0.1478 0.030 Uiso 1 1 calc R
C17A C 0.76520(9) 0.67666(18) 0.12332(9) 0.0238(4) Uani 1 1 d .
H17B H 0.7808 0.6426 0.0830 0.029 Uiso 1 1 calc R
H17A H 0.7172 0.7363 0.1015 0.029 Uiso 1 1 calc R
C18A C 0.83049(9) 0.76574(18) 0.18034(9) 0.0211(4) Uani 1 1 d .
O1B O 0.61022(6) 0.61362(12) 0.49523(7) 0.0266(3) Uani 1 1 d .
O2B O 0.45895(6) 1.00397(12) 0.35215(6) 0.0234(3) Uani 1 1 d .
N1B N 0.59770(7) 0.76512(14) 0.30762(7) 0.0177(3) Uani 1 1 d .
C1B C 0.62438(8) 0.87429(17) 0.26649(9) 0.0179(3) Uani 1 1 d .
C2B C 0.62699(9) 0.86209(19) 0.19796(9) 0.0252(4) Uani 1 1 d .
H2B H 0.6126 0.7740 0.1699 0.030 Uiso 1 1 calc R
C3B C 0.65240(10) 0.9883(2) 0.17066(10) 0.0288(4) Uani 1 1 d .
H3B H 0.6551 0.9837 0.1231 0.035 Uiso 1 1 calc R
C4B C 0.67318(9) 1.11660(19) 0.21038(10) 0.0257(4) Uani 1 1 d .
H4B H 0.6902 1.1978 0.1900 0.031 Uiso 1 1 calc R
C5B C 0.68799(9) 1.25350(18) 0.32933(10) 0.0234(4) Uani 1 1 d .
H5B H 0.7069 1.3409 0.3156 0.028 Uiso 1 1 calc R
C6B C 0.67830(9) 1.24662(18) 0.39540(10) 0.0243(4) Uani 1 1 d .
H6B H 0.6897 1.3312 0.4262 0.029 Uiso 1 1 calc R
C7B C 0.65177(9) 1.11773(17) 0.41955(9) 0.0208(3) Uani 1 1 d .
H7B H 0.6451 1.1166 0.4653 0.025 Uiso 1 1 calc R
C8B C 0.63610(8) 0.99535(16) 0.37557(9) 0.0168(3) Uani 1 1 d .
C9B C 0.64440(8) 1.00394(16) 0.30748(9) 0.0164(3) Uani 1 1 d .
C10B C 0.66966(8) 1.12976(17) 0.28151(9) 0.0200(3) Uani 1 1 d .
C11B C 0.51244(9) 0.73564(19) 0.26667(9) 0.0249(4) Uani 1 1 d .
H11F H 0.4833 0.8279 0.2599 0.037 Uiso 1 1 calc R
H11D H 0.4944 0.6667 0.2952 0.037 Uiso 1 1 calc R
H11E H 0.5038 0.6930 0.2181 0.037 Uiso 1 1 calc R
C12B C 0.64211(10) 0.62345(17) 0.31856(10) 0.0259(4) Uani 1 1 d .
H12D H 0.6298 0.5756 0.2705 0.039 Uiso 1 1 calc R
H12E H 0.6273 0.5587 0.3510 0.039 Uiso 1 1 calc R
H12F H 0.6982 0.6436 0.3413 0.039 Uiso 1 1 calc R
C13B C 0.61480(8) 0.84051(16) 0.38778(8) 0.0163(3) Uani 1 1 d .
H13B H 0.6631 0.7937 0.4241 0.020 Uiso 1 1 calc R
C14B C 0.55291(8) 0.81854(16) 0.41621(8) 0.0169(3) Uani 1 1 d .
C15B C 0.55843(9) 0.70956(17) 0.46958(9) 0.0193(3) Uani 1 1 d .
C16B C 0.49031(9) 0.72575(19) 0.49394(9) 0.0241(4) Uani 1 1 d .
H16C H 0.5091 0.7499 0.5474 0.029 Uiso 1 1 calc R
H16D H 0.4595 0.6339 0.4848 0.029 Uiso 1 1 calc R
C17B C 0.44128(9) 0.85149(18) 0.44686(9) 0.0205(3) Uani 1 1 d .
H17D H 0.3882 0.8168 0.4157 0.025 Uiso 1 1 calc R
H17C H 0.4369 0.9323 0.4789 0.025 Uiso 1 1 calc R
C18B C 0.48399(9) 0.90310(16) 0.39862(8) 0.0173(3) Uani 1 1 d .
O3 O 0.13581(9) 0.06188(18) 0.04961(8) 0.0476(4) Uani 1 1 d D
H31 H 0.1704(9) 0.051(3) 0.0315(11) 0.071 Uiso 1 1 d D
H32 H 0.1536(12) 0.024(3) 0.0927(6) 0.071 Uiso 1 1 d D
O4 O 0.23615(7) 0.48726(16) 0.47400(7) 0.0374(3) Uani 1 1 d D
H41 H 0.2071(8) 0.451(2) 0.4323(6) 0.056 Uiso 1 1 d D
H42 H 0.2818(4) 0.453(2) 0.4844(10) 0.056 Uiso 1 1 d D

loop_
_atom_site_aniso_label
_atom_site_aniso_U_11
_atom_site_aniso_U_22
_atom_site_aniso_U_33
_atom_site_aniso_U_23
_atom_site_aniso_U_13
_atom_site_aniso_U_12
O1A 0.0272(6) 0.0205(6) 0.0299(7) 0.0054(5) 0.0111(5) -0.0026(5)
O2A 0.0268(6) 0.0292(7) 0.0263(7) 0.0071(5) 0.0085(5) -0.0064(5)
N1A 0.0175(6) 0.0165(7) 0.0233(7) 0.0030(5) 0.0082(6) 0.0022(5)
C1A 0.0187(7) 0.0191(8) 0.0235(9) 0.0022(7) 0.0097(7) -0.0013(6)
C2A 0.0202(8) 0.0268(9) 0.0338(10) 0.0055(8) 0.0076(7) 0.0031(7)
C3A 0.0187(8) 0.0350(10) 0.0342(11) 0.0035(8) 0.0010(7) -0.0048(8)
C4A 0.0285(9) 0.0270(9) 0.0267(10) -0.0007(7) 0.0079(8) -0.0105(7)
C5A 0.0361(10) 0.0156(8) 0.0311(10) -0.0004(7) 0.0173(8) -0.0022(7)
C6A 0.0344(10) 0.0185(9) 0.0368(11) 0.0046(8) 0.0169(8) 0.0080(7)
C7A 0.0201(8) 0.0244(9) 0.0278(9) 0.0038(7) 0.0078(7) 0.0046(7)
C8A 0.0189(7) 0.0184(8) 0.0199(8) 0.0026(6) 0.0090(6) 0.0002(6)
C9A 0.0195(8) 0.0165(8) 0.0204(8) 0.0045(6) 0.0090(7) -0.0001(6)
C10A 0.0252(8) 0.0198(8) 0.0231(9) 0.0028(7) 0.0107(7) -0.0038(7)
C11A 0.0250(8) 0.0303(10) 0.0289(10) 0.0010(8) 0.0156(8) 0.0038(7)
C12A 0.0253(8) 0.0159(8) 0.0306(10) 0.0054(7) 0.0104(7) 0.0045(7)
C13A 0.0143(7) 0.0191(8) 0.0210(8) 0.0033(6) 0.0077(6) 0.0027(6)
C14A 0.0169(7) 0.0175(8) 0.0204(8) 0.0012(6) 0.0072(6) -0.0002(6)
C15A 0.0181(7) 0.0180(8) 0.0251(9) 0.0017(7) 0.0096(7) 0.0037(6)
C16A 0.0242(8) 0.0202(8) 0.0286(10) -0.0027(7) 0.0080(7) -0.0030(7)
C17A 0.0234(8) 0.0265(9) 0.0205(9) -0.0016(7) 0.0076(7) -0.0012(7)
C18A 0.0182(8) 0.0226(9) 0.0229(9) -0.0001(7) 0.0084(7) 0.0000(7)
O1B 0.0223(6) 0.0236(6) 0.0306(7) 0.0102(5) 0.0065(5) 0.0038(5)
O2B 0.0247(6) 0.0222(6) 0.0242(7) 0.0056(5) 0.0103(5) 0.0050(5)
N1B 0.0171(6) 0.0153(6) 0.0203(7) -0.0033(5) 0.0068(5) 0.0002(5)
C1B 0.0153(7) 0.0195(8) 0.0173(8) 0.0005(6) 0.0044(6) 0.0020(6)
C2B 0.0226(8) 0.0316(10) 0.0187(9) -0.0021(7) 0.0048(7) 0.0059(7)
C3B 0.0273(9) 0.0413(11) 0.0190(9) 0.0065(8) 0.0102(7) 0.0082(8)
C4B 0.0220(8) 0.0309(10) 0.0254(9) 0.0119(8) 0.0105(7) 0.0056(7)
C5B 0.0160(7) 0.0177(8) 0.0362(10) 0.0044(7) 0.0098(7) 0.0012(6)
C6B 0.0219(8) 0.0163(8) 0.0343(10) -0.0046(7) 0.0106(7) -0.0013(7)
C7B 0.0210(8) 0.0200(8) 0.0242(9) -0.0042(7) 0.0118(7) -0.0022(6)
C8B 0.0124(7) 0.0181(8) 0.0193(8) 0.0003(6) 0.0057(6) 0.0008(6)
C9B 0.0125(7) 0.0179(8) 0.0180(8) 0.0014(6) 0.0051(6) 0.0041(6)
C10B 0.0134(7) 0.0213(8) 0.0259(9) 0.0058(7) 0.0083(6) 0.0043(6)
C11B 0.0167(8) 0.0302(9) 0.0250(9) -0.0115(7) 0.0051(7) -0.0049(7)
C12B 0.0318(9) 0.0171(8) 0.0294(10) -0.0010(7) 0.0126(8) 0.0066(7)
C13B 0.0150(7) 0.0171(8) 0.0157(8) -0.0024(6) 0.0046(6) -0.0001(6)
C14B 0.0171(7) 0.0152(8) 0.0184(8) 0.0001(6) 0.0070(6) -0.0017(6)
C15B 0.0170(7) 0.0203(8) 0.0171(8) -0.0003(6) 0.0027(6) -0.0033(6)
C16B 0.0223(8) 0.0293(9) 0.0215(9) 0.0042(7) 0.0091(7) -0.0036(7)
C17B 0.0186(7) 0.0230(8) 0.0209(9) -0.0024(7) 0.0088(7) -0.0029(6)
C18B 0.0188(7) 0.0169(8) 0.0160(8) -0.0026(6) 0.0064(6) -0.0022(6)
O3 0.0503(9) 0.0611(10) 0.0334(8) 0.0039(7) 0.0182(7) 0.0251(8)
O4 0.0274(7) 0.0493(8) 0.0327(8) -0.0197(6) 0.0082(6) 0.0024(6)

loop_
_atom_type_symbol
_atom_type_description
_atom_type_scat_dispersion_real
_atom_type_scat_dispersion_imag
_atom_type_scat_source
C C 0.0033 0.0016 'International Tables Vol C Tables 4.2.6.8 and 6.1.1.4'
H H 0.0000 0.0000 'International Tables Vol C Tables 4.2.6.8 and 6.1.1.4'
N N 0.0061 0.0033 'International Tables Vol C Tables 4.2.6.8 and 6.1.1.4'
O O 0.0106 0.0060 'International Tables Vol C Tables 4.2.6.8 and 6.1.1.4'

loop_
_geom_angle_atom_site_label_1
_geom_angle_atom_site_label_2
_geom_angle_atom_site_label_3
_geom_angle
C1A N1A C12A 113.57(12)
C1A N1A C11A 109.23(12)
C12A N1A C11A 109.95(13)
C1A N1A C13A 103.30(11)
C12A N1A C13A 109.84(12)
C11A N1A C13A 110.79(12)
C2A C1A C9A 121.96(15)
C2A C1A N1A 129.63(14)
C9A C1A N1A 108.38(13)
C1A C2A C3A 115.72(16)
C4A C3A C2A 123.51(16)
C3A C4A C10A 120.28(16)
C6A C5A C10A 120.31(15)
C5A C6A C7A 122.30(15)
C8A C7A C6A 118.65(15)
C7A C8A C9A 118.62(15)
C7A C8A C13A 132.72(15)
C9A C8A C13A 108.01(13)
C1A C9A C10A 122.65(14)
C1A C9A C8A 112.99(14)
C10A C9A C8A 124.32(14)
C9A C10A C5A 115.66(15)
C9A C10A C4A 115.82(15)
C5A C10A C4A 128.50(16)
C14A C13A C8A 121.89(13)
C14A C13A N1A 114.75(12)
C8A C13A N1A 101.68(11)
C18A C14A C15A 110.51(14)
C18A C14A C13A 127.41(14)
C15A C14A C13A 121.67(14)
O1A C15A C14A 127.93(15)
O1A C15A C16A 122.33(14)
C14A C15A C16A 109.74(14)
C15A C16A C17A 104.89(13)
C18A C17A C16A 105.30(13)
O2A C18A C14A 128.37(15)
O2A C18A C17A 122.27(14)
C14A C18A C17A 109.35(14)
C1B N1B C11B 109.70(12)
C1B N1B C12B 111.95(12)
C11B N1B C12B 109.39(12)
C1B N1B C13B 104.94(11)
C11B N1B C13B 111.35(11)
C12B N1B C13B 109.46(12)
C2B C1B C9B 122.05(15)
C2B C1B N1B 128.72(14)
C9B C1B N1B 109.15(13)
C1B C2B C3B 116.45(16)
C4B C3B C2B 122.48(16)
C3B C4B C10B 121.04(16)
C6B C5B C10B 119.88(15)
C5B C6B C7B 122.55(15)
C8B C7B C6B 118.73(15)
C7B C8B C9B 118.48(14)
C7B C8B C13B 131.86(15)
C9B C8B C13B 109.54(13)
C1B C9B C8B 113.33(14)
C1B C9B C10B 122.37(15)
C8B C9B C10B 124.30(14)
C9B C10B C5B 116.01(15)
C9B C10B C4B 115.60(15)
C5B C10B C4B 128.39(15)
C14B C13B C8B 118.55(13)
C14B C13B N1B 114.56(12)
C8B C13B N1B 102.01(12)
C15B C14B C18B 111.19(13)
C15B C14B C13B 121.94(13)
C18B C14B C13B 126.80(14)
O1B C15B C14B 127.63(14)
O1B C15B C16B 123.09(14)
C14B C15B C16B 109.28(13)
C15B C16B C17B 104.99(13)
C18B C17B C16B 105.77(12)
O2B C18B C14B 128.61(14)
O2B C18B C17B 122.72(14)
C14B C18B C17B 108.67(13)

loop_
_geom_bond_atom_site_label_1
_geom_bond_atom_site_label_2
_geom_bond_distance
O1A C15A 1.256(2)
O2A C18A 1.2539(19)
N1A C1A 1.487(2)
N1A C12A 1.496(2)
N1A C11A 1.503(2)
N1A C13A 1.6120(18)
C1A C2A 1.363(2)
C1A C9A 1.394(2)
C2A C3A 1.424(3)
C3A C4A 1.371(3)
C4A C10A 1.418(2)
C5A C6A 1.371(3)
C5A C10A 1.416(2)
C6A C7A 1.425(2)
C7A C8A 1.360(2)
C8A C9A 1.405(2)
C8A C13A 1.507(2)
C9A C10A 1.402(2)
C13A C14A 1.478(2)
C14A C18A 1.413(2)
C14A C15A 1.418(2)
C15A C16A 1.519(2)
C16A C17A 1.531(2)
C17A C18A 1.526(2)
O1B C15B 1.2527(18)
O2B C18B 1.2489(18)
N1B C1B 1.479(2)
N1B C11B 1.4985(19)
N1B C12B 1.502(2)
N1B C13B 1.6257(19)
C1B C2B 1.363(2)
C1B C9B 1.395(2)
C2B C3B 1.423(3)
C3B C4B 1.373(3)
C4B C10B 1.422(2)
C5B C6B 1.372(2)
C5B C10B 1.419(2)
C6B C7B 1.422(2)
C7B C8B 1.369(2)
C8B C9B 1.400(2)
C8B C13B 1.508(2)
C9B C10B 1.405(2)
C13B C14B 1.471(2)
C14B C15B 1.415(2)
C14B C18B 1.419(2)
C15B C16B 1.522(2)
C16B C17B 1.530(2)
C17B C18B 1.522(2)
